data_9003462
loop_
_publ_author_name
'Kyono, A.'
'Kimata, M.'

_publ_section_title
;
 Structural variations induced by difference of the inert pair effect
 in the stibnite-bismuthinite solid solution series (Sb,Bi)2S3
 Sample #4
;
_journal_name_full 'American Mineralogist'
_journal_page_first 932
_journal_page_last 940
_journal_volume 89
_journal_year 2004
_chemical_formula_sum 'S3 Sb2'
_chemical_name_mineral Stibnite
_space_group_IT_number 62
_symmetry_space_group_name_Hall '-P 2ac 2n'
_symmetry_space_group_name_H-M 'P n m a'
_cell_angle_alpha 90
_cell_angle_beta 90
_cell_angle_gamma 90
_cell_length_a 11.3197
_cell_length_b 3.8332
_cell_length_c 11.2330
_cell_formula_units_Z 4
_cell_volume 487.407
_database_code_amcsd 0003552
_exptl_crystal_density_diffrn 4.629
_cod_original_formula_sum 'Sb2 S3'
_cod_database_code 9003462

loop_
_space_group_symop_operation_xyz
x,y,z
x,1/2-y,z
-x,1/2+y,-z
1/2-x,1/2+y,1/2+z
1/2+x,1/2-y,1/2-z
1/2+x,y,1/2-z
1/2-x,-y,1/2+z
-x,-y,-z

loop_
_atom_site_aniso_label
_atom_site_aniso_U_11
_atom_site_aniso_U_22
_atom_site_aniso_U_33
_atom_site_aniso_U_12
_atom_site_aniso_U_13
_atom_site_aniso_U_23
Sb1 0.01810 0.01330 0.01720 0.00000 0.00181 0.00000
Sb2 0.01660 0.01970 0.02400 0.00000 -0.00447 0.00000
S1 0.01680 0.01720 0.01440 0.00000 -0.00110 0.00000
S2 0.01570 0.01560 0.01690 0.00000 -0.00150 0.00000
S3 0.02000 0.01440 0.01430 0.00000 0.00240 0.00000

loop_
_atom_site_label
_atom_site_fract_x
_atom_site_fract_y
_atom_site_fract_z
_atom_site_U_iso_or_equiv
Sb1 0.47065 0.25000 0.32599 0.01620
Sb2 0.35054 0.75000 0.03603 0.02010
S1 0.29215 0.25000 0.19193 0.01608
S2 0.54969 0.75000 0.12291 0.01608
S3 0.37495 0.75000 0.43873 0.01621

loop_
_cod_related_entry_id
_cod_related_entry_database
_cod_related_entry_code
1 AMCSD 0003552
